data_9000820
loop_
_publ_author_name
'Stohl, F. V.'
'Smith, D. K.'

_publ_section_title
;
 The crystal chemistry of the uranyl silicate minerals
 Note: signs of y and z are changed for many of the atoms
;
_journal_name_full 'American Mineralogist'
_journal_page_first 610
_journal_page_last 625
_journal_volume 66
_journal_year 1981
_chemical_compound_source 'Shinkolobwe, Katanga'
_chemical_formula_sum 'Ca H8 O16 Si2 U2'
_chemical_name_mineral 'Uranophane - alpha'
_space_group_IT_number 4
_symmetry_space_group_name_Hall 'P 2yb'
_symmetry_space_group_name_H-M 'P 1 21 1'
_cell_angle_alpha 90
_cell_angle_beta 97.55
_cell_angle_gamma 90
_cell_formula_units_Z 2
_cell_length_a 15.858
_cell_length_b 6.985
_cell_length_c 6.641
_cell_volume 729.234
_database_code_amcsd 0000837
_exptl_crystal_density_diffrn 3.809
_cod_original_formula_sum 'U2 Si2 O16 Ca H8'
_cod_database_code 9000820

loop_
_space_group_symop_operation_xyz
x,y,z
-x,1/2+y,-z

loop_
_atom_site_label
_atom_site_fract_x
_atom_site_fract_y
_atom_site_fract_z
_atom_site_U_iso_or_equiv
_atom_site_type_symbol
_atom_site_attached_hydrogens
U1 0.25570 0.78220 0.13440 0.01013 U 0
U2 -0.25570 0.78220 0.13440 0.01013 U 0
Si1 0.28400 0.28100 0.33900 0.01013 Si 0
Si2 -0.28400 0.28100 0.33900 0.01013 Si 0
O1 0.37100 0.79500 0.13800 0.03420 O 0
O2 -0.37100 0.79500 0.13800 0.03420 O 0
O3 0.14300 0.75700 0.12300 0.01646 O 0
O4 -0.14300 0.75700 0.12300 0.01646 O 0
O5 0.27100 0.45300 0.18700 0.02660 O 0
O6 -0.27100 0.45300 0.18700 0.02660 O 0
O7 0.25800 0.09500 0.18100 0.02660 O 0
O8 -0.25800 0.09500 0.18100 0.02660 O 0
O9 0.22900 0.29200 0.52300 0.01267 O 0
O10 -0.22900 0.29200 0.52300 0.01267 O 0
O11 0.38100 0.27200 0.43200 0.02786 O 0
O12 -0.38100 0.27200 0.43200 0.02786 O 0
Wat1 0.06900 0.34500 0.35900 0.04559 O 2
Wat2 0.99100 0.01000 0.19600 0.01393 O 2
Wat3 0.93600 0.61000 0.55800 0.03673 O 2
Wat4 0.99300 0.50700 0.94500 0.03293 O 2
Ca 0.01900 0.67200 0.28000 0.03673 Ca 0

loop_
_cod_changelog_entry_id
_cod_changelog_entry_author
_cod_changelog_entry_date
_cod_changelog_entry_text
1
;cod-tools version 3.8.0
Id: cif_guess_AMCSD_atom_types 9574 2023-05-10 09:00:05Z saulius
;
2023-05-10T18:46:46+03:00
;Derived atom types and hydrogen counts
from atom names that follow the AMCSD naming convention
(Wat == water, O-H == hydroxyl).
;

loop_
_cod_related_entry_id
_cod_related_entry_database
_cod_related_entry_code
1 AMCSD 0000837
